data_7153921
loop_
_publ_author_name
'Saito, Takao'
'Sonoki, Yoshihiko'
'Otani, Takashi'
'Kutsumura, Noriki'

_publ_section_title
;
 Triflic acid-promoted cycloisomerization of 2-alkynylphenyl
 isothiocyanates and isocyanates: a novel synthetic method for a variety
 of indole derivatives.
;
_journal_issue 42
_journal_name_full 'Organic &amp; biomolecular chemistry'
_journal_page_first 8398
_journal_page_last 8407
_journal_paper_doi 10.1039/c4ob00825a
_journal_volume 12
_journal_year 2014
_chemical_formula_sum 'C14 H13 N O'
_chemical_formula_weight 211.25
_chemical_name_systematic
;
 ?
;
_space_group_IT_number 14
_symmetry_cell_setting monoclinic
_symmetry_space_group_name_Hall '-P 2ybc'
_symmetry_space_group_name_H-M 'P 1 21/c 1'
_atom_sites_solution_hydrogens geom
_atom_sites_solution_primary direct
_atom_sites_solution_secondary difmap
_audit_creation_method SHELXL-97
_cell_angle_alpha 90.00
_cell_angle_beta 105.352(2)
_cell_angle_gamma 90.00
_cell_formula_units_Z 4
_cell_length_a 10.8131(16)
_cell_length_b 6.5022(10)
_cell_length_c 16.577(3)
_cell_measurement_reflns_used 1646
_cell_measurement_temperature 291
_cell_measurement_theta_max 25.91
_cell_measurement_theta_min 2.77
_cell_volume 1123.9(3)
_computing_cell_refinement 'Bruker SMART'
_computing_data_collection 'Bruker SMART'
_computing_data_reduction 'Bruker SAINT'
_computing_molecular_graphics 'Bruker SHELXTL'
_computing_publication_material 'Bruker SHELXTL'
_computing_structure_refinement 'SHELXL-97 (Sheldrick, 1997)'
_computing_structure_solution 'SHELXS-97 (Sheldrick, 1990)'
_diffrn_ambient_temperature 291
_diffrn_detector_area_resol_mean 8.333
_diffrn_measured_fraction_theta_full 0.994
_diffrn_measured_fraction_theta_max 0.979
_diffrn_measurement_device_type 'CCD area detector'
_diffrn_measurement_method 'phi and omega scans'
_diffrn_radiation_monochromator graphite
_diffrn_radiation_source 'fine-focus sealed tube'
_diffrn_radiation_type MoK\a
_diffrn_radiation_wavelength 0.71073
_diffrn_reflns_av_R_equivalents 0.0273
_diffrn_reflns_av_sigmaI/netI 0.0371
_diffrn_reflns_limit_h_max 13
_diffrn_reflns_limit_h_min -13
_diffrn_reflns_limit_k_max 8
_diffrn_reflns_limit_k_min -8
_diffrn_reflns_limit_l_max 15
_diffrn_reflns_limit_l_min -21
_diffrn_reflns_number 6089
_diffrn_reflns_theta_full 25.00
_diffrn_reflns_theta_max 27.50
_diffrn_reflns_theta_min 1.95
_exptl_absorpt_coefficient_mu 0.079
_exptl_absorpt_correction_T_max 0.9969
_exptl_absorpt_correction_T_min 0.9737
_exptl_absorpt_correction_type empirical
_exptl_absorpt_process_details
;
SADABS Sheldrick 1996
;
_exptl_crystal_colour yellow
_exptl_crystal_density_diffrn 1.248
_exptl_crystal_density_method 'not measured'
_exptl_crystal_description needle
_exptl_crystal_F_000 448
_exptl_crystal_size_max 0.34
_exptl_crystal_size_mid 0.05
_exptl_crystal_size_min 0.04
_refine_diff_density_max 0.170
_refine_diff_density_min -0.280
_refine_diff_density_rms 0.058
_refine_ls_extinction_method none
_refine_ls_goodness_of_fit_ref 0.895
_refine_ls_hydrogen_treatment mixed
_refine_ls_matrix_type full
_refine_ls_number_parameters 197
_refine_ls_number_reflns 2526
_refine_ls_number_restraints 0
_refine_ls_restrained_S_all 0.895
_refine_ls_R_factor_all 0.0994
_refine_ls_R_factor_gt 0.0659
_refine_ls_shift/su_max 0.000
_refine_ls_shift/su_mean 0.000
_refine_ls_structure_factor_coef Fsqd
_refine_ls_weighting_details 'calc w=1/[\s^2^(Fo^2^)+(0.1000P)^2^+0.6403P] where P=(Fo^2^+2Fc^2^)/3'
_refine_ls_weighting_scheme calc
_refine_ls_wR_factor_gt 0.1605
_refine_ls_wR_factor_ref 0.1829
_reflns_number_gt 1683
_reflns_number_total 2526
_reflns_threshold_expression >2sigma(I)
_cod_data_source_file c4ob00825a2.cif
_cod_data_source_block 2621
_cod_depositor_comments
;
The following automatic conversions were performed:

'_symmetry_cell_setting' value 'Monoclinic' changed to 'monoclinic'
according to
/usr/data/users/saulius/crontab/automatic-downloads/rss-feeds/RSC/lib/dictionaries/cif_core.dic
dictionary named 'cif_core.dic' version 2.4.2 from 2011-04-26.

Automatic conversion script
Id: cif_fix_values 2281 2013-09-26 08:29:07Z andrius 

 Adding full bibliography for 7153920--7153921.cif.
;
_cod_original_sg_symbol_H-M P2(1)/c
_cod_database_code 7153921

loop_
_symmetry_equiv_pos_as_xyz
'x, y, z'
'-x, y+1/2, -z+1/2'
'-x, -y, -z'
'x, -y-1/2, z-1/2'

loop_
_atom_site_label
_atom_site_type_symbol
_atom_site_fract_x
_atom_site_fract_y
_atom_site_fract_z
_atom_site_U_iso_or_equiv
_atom_site_adp_type
_atom_site_occupancy
_atom_site_symmetry_multiplicity
_atom_site_calc_flag
C1 C 0.5711(2) 1.2471(4) 0.96044(14) 0.0411(5) Uani 1 1 d
C2 C 0.5823(2) 1.0408(3) 0.92328(13) 0.0388(5) Uani 1 1 d
C3 C 0.4700(2) 1.0258(3) 0.85062(13) 0.0406(5) Uani 1 1 d
C4 C 0.4254(2) 0.8722(4) 0.79236(15) 0.0503(6) Uani 1 1 d
C5 C 0.3143(3) 0.9086(5) 0.72910(17) 0.0593(7) Uani 1 1 d
C6 C 0.2503(3) 1.0940(5) 0.72418(17) 0.0603(7) Uani 1 1 d
C7 C 0.2931(2) 1.2489(4) 0.78187(16) 0.0527(6) Uani 1 1 d
C8 C 0.4029(2) 1.2105(3) 0.84471(13) 0.0420(5) Uani 1 1 d
C9 C 0.6715(2) 0.8918(4) 0.94940(15) 0.0437(5) Uani 1 1 d
C10 C 0.7889(2) 0.8805(4) 1.01608(15) 0.0469(6) Uani 1 1 d
C11 C 0.8536(3) 0.7025(5) 1.0318(2) 0.0647(8) Uani 1 1 d
C12 C 0.9717(3) 0.7168(6) 1.1024(2) 0.0805(10) Uani 1 1 d
C13 C 0.9814(3) 0.9430(6) 1.1240(3) 0.0795(10) Uani 1 1 d
C14 C 0.8564(3) 1.0443(5) 1.07455(19) 0.0591(7) Uani 1 1 d
H1 H 0.435(2) 1.447(5) 0.9265(17) 0.064(8) Uiso 1 1 d
H4 H 0.475(2) 0.741(4) 0.7943(16) 0.061(7) Uiso 1 1 d
H5 H 0.282(3) 0.804(4) 0.6884(17) 0.065(8) Uiso 1 1 d
H6 H 0.179(2) 1.115(4) 0.6821(16) 0.048(7) Uiso 1 1 d
H7 H 0.251(3) 1.378(5) 0.7797(17) 0.068(8) Uiso 1 1 d
H9 H 0.656(2) 0.771(4) 0.9161(14) 0.043(6) Uiso 1 1 d
H11 H 0.823(3) 0.587(5) 1.0014(19) 0.075(10) Uiso 1 1 d
H12A H 1.044(4) 0.669(6) 1.084(2) 0.115(13) Uiso 1 1 d
H13A H 1.050(4) 1.005(6) 1.104(3) 0.120(14) Uiso 1 1 d
H14A H 0.870(3) 1.171(6) 1.043(2) 0.099(11) Uiso 1 1 d
H12B H 0.961(4) 0.634(7) 1.152(3) 0.132(16) Uiso 1 1 d
H13B H 0.997(3) 0.966(6) 1.183(3) 0.114(14) Uiso 1 1 d
H14B H 0.805(3) 1.099(5) 1.1098(18) 0.074(9) Uiso 1 1 d
N1 N 0.46595(19) 1.3398(3) 0.90980(12) 0.0454(5) Uani 1 1 d
O1 O 0.63862(16) 1.3234(3) 1.02465(11) 0.0565(5) Uani 1 1 d

loop_
_atom_site_aniso_label
_atom_site_aniso_U_11
_atom_site_aniso_U_22
_atom_site_aniso_U_33
_atom_site_aniso_U_23
_atom_site_aniso_U_13
_atom_site_aniso_U_12
C1 0.0416(11) 0.0379(11) 0.0420(12) -0.0008(9) 0.0078(9) 0.0003(9)
C2 0.0432(11) 0.0357(11) 0.0383(11) -0.0022(9) 0.0124(9) -0.0004(9)
C3 0.0446(12) 0.0405(12) 0.0380(11) -0.0003(9) 0.0133(9) 0.0005(9)
C4 0.0551(14) 0.0512(15) 0.0456(13) -0.0100(11) 0.0148(11) -0.0008(12)
C5 0.0599(16) 0.0652(18) 0.0484(15) -0.0159(13) 0.0063(12) -0.0093(13)
C6 0.0485(14) 0.079(2) 0.0437(14) -0.0012(13) -0.0042(12) -0.0004(13)
C7 0.0493(14) 0.0551(15) 0.0494(14) 0.0000(12) 0.0055(11) 0.0050(12)
C8 0.0444(12) 0.0432(13) 0.0390(12) -0.0014(10) 0.0119(10) -0.0010(10)
C9 0.0478(12) 0.0386(12) 0.0459(13) -0.0049(10) 0.0144(10) 0.0016(10)
C10 0.0441(12) 0.0481(14) 0.0506(13) 0.0044(10) 0.0164(11) 0.0054(10)
C11 0.0580(16) 0.0560(18) 0.077(2) 0.0059(15) 0.0129(14) 0.0125(13)
C12 0.0612(19) 0.093(3) 0.081(2) 0.018(2) 0.0077(17) 0.0239(17)
C13 0.0536(17) 0.098(3) 0.077(2) -0.002(2) -0.0008(16) 0.0088(17)
C14 0.0492(14) 0.0635(18) 0.0580(16) -0.0018(14) 0.0025(12) 0.0032(13)
N1 0.0508(11) 0.0371(10) 0.0447(11) -0.0041(9) 0.0064(9) 0.0057(9)
O1 0.0549(10) 0.0456(10) 0.0581(11) -0.0146(8) -0.0044(8) 0.0056(8)

loop_
_atom_type_symbol
_atom_type_description
_atom_type_scat_dispersion_real
_atom_type_scat_dispersion_imag
_atom_type_scat_source
C C 0.0033 0.0016 'International Tables Vol C Tables 4.2.6.8 and 6.1.1.4'
H H 0.0000 0.0000 'International Tables Vol C Tables 4.2.6.8 and 6.1.1.4'
N N 0.0061 0.0033 'International Tables Vol C Tables 4.2.6.8 and 6.1.1.4'
O O 0.0106 0.0060 'International Tables Vol C Tables 4.2.6.8 and 6.1.1.4'

loop_
_geom_angle_atom_site_label_1
_geom_angle_atom_site_label_2
_geom_angle_atom_site_label_3
_geom_angle
O1 C1 N1 124.4(2)
O1 C1 C2 128.9(2)
N1 C1 C2 106.74(19)
C9 C2 C3 125.3(2)
C9 C2 C1 129.7(2)
C3 C2 C1 104.97(18)
C4 C3 C8 119.6(2)
C4 C3 C2 132.8(2)
C8 C3 C2 107.60(19)
C3 C4 C5 118.4(2)
C3 C4 H4 120.4(15)
C5 C4 H4 121.2(15)
C6 C5 C4 120.8(3)
C6 C5 H5 119.6(17)
C4 C5 H5 119.6(17)
C7 C6 C5 121.6(2)
C7 C6 H6 119.0(16)
C5 C6 H6 119.4(16)
C8 C7 C6 117.0(3)
C8 C7 H7 119.7(17)
C6 C7 H7 123.3(17)
C7 C8 C3 122.5(2)
C7 C8 N1 128.4(2)
C3 C8 N1 109.04(19)
C2 C9 C10 133.4(2)
C2 C9 H9 113.6(14)
C10 C9 H9 113.0(14)
C11 C10 C9 119.9(3)
C11 C10 C14 110.5(2)
C9 C10 C14 129.6(2)
C10 C11 C12 113.1(3)
C10 C11 H11 121(2)
C12 C11 H11 126.2(19)
C11 C12 C13 103.8(3)
C11 C12 H12A 109(2)
C13 C12 H12A 112(2)
C11 C12 H12B 110(3)
C13 C12 H12B 110(3)
H12A C12 H12B 111(3)
C12 C13 C14 107.2(3)
C12 C13 H13A 109(2)
C14 C13 H13A 106(2)
C12 C13 H13B 112(3)
C14 C13 H13B 112(2)
H13A C13 H13B 110(3)
C10 C14 C13 104.5(3)
C10 C14 H14A 111(2)
C13 C14 H14A 113(2)
C10 C14 H14B 112.8(18)
C13 C14 H14B 113.5(17)
H14A C14 H14B 102(3)
C1 N1 C8 111.57(19)
C1 N1 H1 120.0(18)
C8 N1 H1 126.2(18)

loop_
_geom_bond_atom_site_label_1
_geom_bond_atom_site_label_2
_geom_bond_distance
C1 O1 1.225(3)
C1 N1 1.362(3)
C1 C2 1.494(3)
C2 C9 1.355(3)
C2 C3 1.470(3)
C3 C4 1.384(3)
C3 C8 1.393(3)
C4 C5 1.390(4)
C4 H4 1.00(3)
C5 C6 1.382(4)
C5 H5 0.96(3)
C6 C7 1.382(4)
C6 H6 0.91(3)
C7 C8 1.379(3)
C7 H7 0.95(3)
C8 N1 1.395(3)
C9 C10 1.448(3)
C9 H9 0.95(3)
C10 C11 1.342(4)
C10 C14 1.494(4)
C11 C12 1.490(5)
C11 H11 0.92(3)
C12 C13 1.511(6)
C12 H12A 0.96(4)
C12 H12B 1.01(5)
C13 C14 1.532(4)
C13 H13A 0.98(4)
C13 H13B 0.95(4)
C14 H14A 1.01(4)
C14 H14B 0.97(3)
N1 H1 0.85(3)

loop_
_geom_torsion_atom_site_label_1
_geom_torsion_atom_site_label_2
_geom_torsion_atom_site_label_3
_geom_torsion_atom_site_label_4
_geom_torsion
O1 C1 C2 C9 -2.7(4)
N1 C1 C2 C9 179.0(2)
O1 C1 C2 C3 175.4(2)
N1 C1 C2 C3 -2.9(2)
C9 C2 C3 C4 -0.3(4)
C1 C2 C3 C4 -178.6(2)
C9 C2 C3 C8 -179.7(2)
C1 C2 C3 C8 2.0(2)
C8 C3 C4 C5 0.2(3)
C2 C3 C4 C5 -179.1(2)
C3 C4 C5 C6 0.4(4)
C4 C5 C6 C7 -0.6(4)
C5 C6 C7 C8 0.1(4)
C6 C7 C8 C3 0.6(4)
C6 C7 C8 N1 179.6(2)
C4 C3 C8 C7 -0.8(3)
C2 C3 C8 C7 178.7(2)
C4 C3 C8 N1 -180.0(2)
C2 C3 C8 N1 -0.5(2)
C3 C2 C9 C10 177.2(2)
C1 C2 C9 C10 -5.0(4)
C2 C9 C10 C11 174.2(3)
C2 C9 C10 C14 -6.2(5)
C9 C10 C11 C12 -179.8(3)
C14 C10 C11 C12 0.6(4)
C10 C11 C12 C13 -6.3(4)
C11 C12 C13 C14 9.2(4)
C11 C10 C14 C13 5.3(4)
C9 C10 C14 C13 -174.3(3)
C12 C13 C14 C10 -9.0(4)
O1 C1 N1 C8 -175.6(2)
C2 C1 N1 C8 2.8(2)
C7 C8 N1 C1 179.4(2)
C3 C8 N1 C1 -1.5(3)
